data_7712410
loop_
_publ_author_name
'Ovsyannikov, Sergey'
'Kar'kin, Alexander Evgenievitch'
'Korobeinikov, Igor'
'Morozova, Natalia Vladimirovna'
'Bykov, Maxim'
'Bykova, Elena'
'Wilhelm, Fabrice'
'Rogalev, Andrei'
'Dubrovinsky, Leonid'

_publ_section_title
;
 Electronic properties of single-crystalline Fe4O5
;
_journal_name_full 'Dalton Transactions'
_journal_paper_doi 10.1039/D3DT00381G
_journal_year 2023
_chemical_formula_moiety 'Fe4 O5'
_chemical_formula_sum 'Fe4 O5'
_chemical_formula_weight 303.40
_chemical_name_common 'iron(II, III) oxide'
_chemical_name_systematic dioxo(oxoferriooxy)iron
_space_group_crystal_system orthorhombic
_space_group_IT_number 63
_space_group_name_Hall '-C 2c 2'
_space_group_name_H-M_alt 'C m c m'
_atom_sites_solution_primary direct
_atom_sites_solution_secondary difmap
_audit_creation_date 2022-11-21
_audit_creation_method
;
Olex2 1.5-ac5-024
(compiled 2022.04.12 svn.rca3783a0 for Rigaku Oxford Diffraction, GUI svn.r6498)
;
_audit_update_record
;
2022-11-21 deposited with the CCDC.	2023-02-22 downloaded from the CCDC.
;
_cell_angle_alpha 90
_cell_angle_beta 90
_cell_angle_gamma 90
_cell_formula_units_Z 4
_cell_length_a 2.89060(10)
_cell_length_b 9.8024(3)
_cell_length_c 12.5804(4)
_cell_measurement_reflns_used 3143
_cell_measurement_temperature 296(2)
_cell_measurement_theta_max 36.9210
_cell_measurement_theta_min 3.2320
_cell_volume 356.46(2)
_computing_cell_refinement
;
CrysAlisPro, Agilent Technologies,
Version 1.171.36.28 (release 01-02-2013 CrysAlis171 .NET)
(compiled Feb  1 2013,16:14:44)
;
_computing_data_collection
;
CrysAlisPro, Agilent Technologies,
Version 1.171.36.28 (release 01-02-2013 CrysAlis171 .NET)
(compiled Feb  1 2013,16:14:44)
;
_computing_data_reduction
;
CrysAlisPro, Agilent Technologies,
Version 1.171.36.28 (release 01-02-2013 CrysAlis171 .NET)
(compiled Feb  1 2013,16:14:44)
;
_computing_molecular_graphics 'Olex2 1.5-ac5-024 (Dolomanov et al., 2009)'
_computing_publication_material 'Olex2 1.5-ac5-024 (Dolomanov et al., 2009)'
_computing_structure_refinement 'SHELXL 2014/7 (Sheldrick, 2015)'
_computing_structure_solution 'SHELXS-97 (Sheldrick, 1990)'
_diffrn_ambient_temperature 296.15
_diffrn_detector_area_resol_mean 8.3370
_diffrn_measured_fraction_theta_full 0.995
_diffrn_measured_fraction_theta_max 0.984
_diffrn_measurement_device_type 'Xcalibur, Sapphire2, large Be window'
_diffrn_measurement_method '\w scans'
_diffrn_radiation_type MoK\a
_diffrn_radiation_wavelength 0.71073
_diffrn_reflns_av_R_equivalents 0.0397
_diffrn_reflns_av_unetI/netI 0.0172
_diffrn_reflns_Laue_measured_fraction_full 0.995
_diffrn_reflns_Laue_measured_fraction_max 0.984
_diffrn_reflns_limit_h_max 4
_diffrn_reflns_limit_h_min -4
_diffrn_reflns_limit_k_max 16
_diffrn_reflns_limit_k_min -16
_diffrn_reflns_limit_l_max 21
_diffrn_reflns_limit_l_min -21
_diffrn_reflns_number 5477
_diffrn_reflns_point_group_measured_fraction_full 0.995
_diffrn_reflns_point_group_measured_fraction_max 0.984
_diffrn_reflns_theta_full 25.000
_diffrn_reflns_theta_max 37.365
_diffrn_reflns_theta_min 4.158
_exptl_absorpt_coefficient_mu 15.847
_exptl_absorpt_correction_T_max 1.00000
_exptl_absorpt_correction_T_min 0.62880
_exptl_absorpt_correction_type multi-scan
_exptl_absorpt_process_details
;
CrysAlisPro, Agilent Technologies,
Version 1.171.36.28 (release 01-02-2013 CrysAlis171 .NET)
(compiled Feb  1 2013,16:14:44)
Empirical absorption correction using spherical harmonics,
 implemented in SCALE3 ABSPACK scaling algorithm.
;
_exptl_crystal_colour black
_exptl_crystal_colour_primary black
_exptl_crystal_density_diffrn 5.653
_exptl_crystal_density_method 'not measured'
_exptl_crystal_description plate
_exptl_crystal_F_000 576
_exptl_crystal_recrystallization_method 'high-pressure high-temperature synthesis'
_exptl_crystal_size_max 0.05
_exptl_crystal_size_mid 0.04
_exptl_crystal_size_min 0.02
_refine_diff_density_max 1.421
_refine_diff_density_min -1.596
_refine_diff_density_rms 0.206
_refine_ls_extinction_method none
_refine_ls_goodness_of_fit_ref 1.166
_refine_ls_hydrogen_treatment undef
_refine_ls_matrix_type full
_refine_ls_number_parameters 31
_refine_ls_number_reflns 540
_refine_ls_number_restraints 0
_refine_ls_restrained_S_all 1.166
_refine_ls_R_factor_all 0.0321
_refine_ls_R_factor_gt 0.0257
_refine_ls_shift/su_max 0.000
_refine_ls_shift/su_mean 0.000
_refine_ls_structure_factor_coef Fsqd
_refine_ls_weighting_details 'w=1/[\s^2^(Fo^2^)+(0.0294P)^2^+0.6581P] where P=(Fo^2^+2Fc^2^)/3'
_refine_ls_weighting_scheme calc
_refine_ls_wR_factor_gt 0.0610
_refine_ls_wR_factor_ref 0.0631
_reflns_Friedel_coverage 0.000
_reflns_number_gt 469
_reflns_number_total 540
_reflns_threshold_expression 'I > 2\s(I)'
_cod_data_source_file d3dt00381g1.cif
_cod_data_source_block test
_cod_database_code 7712410
_shelx_shelxl_version_number 2014/7
_shelx_space_group_comment
;
The symmetry employed for this shelxl refinement is uniquely defined
by the following loop, which should always be used as a source of
symmetry information in preference to the above space-group names.
They are only intended as comments.
;
_shelx_estimated_absorpt_t_max 0.742
_shelx_estimated_absorpt_t_min 0.505
_olex2_refinement_description
;
;
_olex2_submission_special_instructions 'No special instructions were received'

loop_
_space_group_symop_operation_xyz
'x, y, z'
'-x, -y, z+1/2'
'x, -y, -z'
'-x, y, -z+1/2'
'x+1/2, y+1/2, z'
'-x+1/2, -y+1/2, z+1/2'
'x+1/2, -y+1/2, -z'
'-x+1/2, y+1/2, -z+1/2'
'-x, -y, -z'
'x, y, -z-1/2'
'-x, y, z'
'x, -y, z-1/2'
'-x+1/2, -y+1/2, -z'
'x+1/2, y+1/2, -z-1/2'
'-x+1/2, y+1/2, z'
'x+1/2, -y+1/2, z-1/2'

loop_
_atom_site_label
_atom_site_type_symbol
_atom_site_fract_x
_atom_site_fract_y
_atom_site_fract_z
_atom_site_U_iso_or_equiv
_atom_site_adp_type
_atom_site_occupancy
_atom_site_site_symmetry_order
_atom_site_calc_flag
_atom_site_refinement_flags_posn
_atom_site_refinement_flags_adp
_atom_site_refinement_flags_occupancy
_atom_site_disorder_assembly
_atom_site_disorder_group
Fe2 Fe 0.0000 0.0000 0.0000 0.00859(12) Uani 1 4 d S T P . .
Fe1 Fe 0.0000 0.50518(5) 0.2500 0.01199(13) Uani 1 4 d S T P . .
Fe3 Fe 0.0000 0.26036(3) 0.11744(3) 0.00894(11) Uani 1 2 d S T P . .
O1 O 0.0000 0.1601(3) 0.2500 0.0082(4) Uani 1 4 d S T P . .
O3 O 0.0000 0.09297(17) 0.64237(15) 0.0090(3) Uani 1 2 d S T P . .
O2 O 0.0000 0.35898(18) 0.54413(15) 0.0101(3) Uani 1 2 d S T P . .

loop_
_atom_site_aniso_label
_atom_site_aniso_U_11
_atom_site_aniso_U_22
_atom_site_aniso_U_33
_atom_site_aniso_U_23
_atom_site_aniso_U_13
_atom_site_aniso_U_12
Fe2 0.0116(3) 0.0059(2) 0.0083(2) 0.00097(15) 0.000 0.000
Fe1 0.0083(3) 0.0093(2) 0.0184(3) 0.000 0.000 0.000
Fe3 0.01074(19) 0.00663(16) 0.00945(17) 0.00041(12) 0.000 0.000
O1 0.0085(11) 0.0074(9) 0.0088(10) 0.000 0.000 0.000
O3 0.0113(8) 0.0072(7) 0.0085(7) -0.0002(6) 0.000 0.000
O2 0.0099(8) 0.0082(7) 0.0121(8) 0.0015(6) 0.000 0.000

loop_
_atom_type_symbol
_atom_type_description
_atom_type_scat_dispersion_real
_atom_type_scat_dispersion_imag
_atom_type_scat_source
Fe Fe 0.3463 0.8444 'International Tables Vol C Tables 4.2.6.8 and 6.1.1.4'
O O 0.0106 0.0060 'International Tables Vol C Tables 4.2.6.8 and 6.1.1.4'

loop_
_geom_angle_atom_site_label_1
_geom_angle_atom_site_label_2
_geom_angle_atom_site_label_3
_geom_angle
_geom_angle_site_symmetry_1
_geom_angle_site_symmetry_3
_geom_angle_publ_flag
Fe2 Fe2 Fe2 180.0 1_455 1_655 ?
Fe2 Fe2 Fe3 90.0 1_655 9 ?
Fe2 Fe2 Fe3 90.0 1_455 9 ?
Fe2 Fe2 Fe3 90.0 1_455 . ?
Fe2 Fe2 Fe3 90.0 1_655 . ?
Fe3 Fe2 Fe3 180.0 . 9 ?
O3 Fe2 Fe2 90.0 10_556 1_455 ?
O3 Fe2 Fe2 90.0 2_554 1_655 ?
O3 Fe2 Fe2 90.0 10_556 1_655 ?
O3 Fe2 Fe2 90.0 2_554 1_455 ?
O3 Fe2 Fe3 93.10(5) 2_554 9 ?
O3 Fe2 Fe3 93.10(5) 10_556 . ?
O3 Fe2 Fe3 86.90(5) 10_556 9 ?
O3 Fe2 Fe3 86.90(5) 2_554 . ?
O3 Fe2 O3 180.00(10) 10_556 2_554 ?
O3 Fe2 O2 93.65(6) 10_556 14_546 ?
O3 Fe2 O2 86.35(6) 2_554 14_546 ?
O3 Fe2 O2 86.35(6) 10_556 6_554 ?
O3 Fe2 O2 86.35(6) 10_556 6_454 ?
O3 Fe2 O2 93.65(6) 2_554 6_454 ?
O3 Fe2 O2 93.65(6) 10_556 14_446 ?
O3 Fe2 O2 93.65(6) 2_554 6_554 ?
O3 Fe2 O2 86.35(6) 2_554 14_446 ?
O2 Fe2 Fe2 134.13(3) 14_446 1_655 ?
O2 Fe2 Fe2 45.87(3) 6_454 1_455 ?
O2 Fe2 Fe2 134.13(3) 14_546 1_455 ?
O2 Fe2 Fe2 45.87(3) 14_446 1_455 ?
O2 Fe2 Fe2 45.87(3) 14_546 1_655 ?
O2 Fe2 Fe2 134.13(3) 6_554 1_455 ?
O2 Fe2 Fe2 134.13(3) 6_454 1_655 ?
O2 Fe2 Fe2 45.87(3) 6_554 1_655 ?
O2 Fe2 Fe3 44.73(4) 6_554 . ?
O2 Fe2 Fe3 44.73(4) 6_454 . ?
O2 Fe2 Fe3 135.27(4) 6_454 9 ?
O2 Fe2 Fe3 135.27(4) 14_446 . ?
O2 Fe2 Fe3 44.73(4) 14_546 9 ?
O2 Fe2 Fe3 135.27(4) 14_546 . ?
O2 Fe2 Fe3 44.73(4) 14_446 9 ?
O2 Fe2 Fe3 135.27(4) 6_554 9 ?
O2 Fe2 O2 91.73(7) 14_446 6_454 ?
O2 Fe2 O2 88.27(7) 6_554 6_454 ?
O2 Fe2 O2 91.73(7) 6_554 14_546 ?
O2 Fe2 O2 180.00(12) 14_546 6_454 ?
O2 Fe2 O2 88.27(7) 14_446 14_546 ?
O2 Fe2 O2 180.00(12) 14_446 6_554 ?
Fe1 Fe1 Fe1 180.0 1_655 1_455 ?
Fe1 Fe1 Fe3 90.0 1_455 . ?
Fe1 Fe1 Fe3 90.0 1_655 10_556 ?
Fe1 Fe1 Fe3 90.0 1_655 . ?
Fe1 Fe1 Fe3 90.0 1_455 10_556 ?
Fe3 Fe1 Fe3 69.594(18) 10_556 . ?
O1 Fe1 Fe1 133.59(5) 5_455 1_655 ?
O1 Fe1 Fe1 46.41(5) 5_455 1_455 ?
O1 Fe1 Fe1 133.59(5) 5 1_455 ?
O1 Fe1 Fe1 46.41(5) 5 1_655 ?
O1 Fe1 Fe3 126.50(3) 5 . ?
O1 Fe1 Fe3 126.50(3) 5_455 . ?
O1 Fe1 Fe3 126.50(3) 5_455 10_556 ?
O1 Fe1 Fe3 126.50(3) 5 10_556 ?
O1 Fe1 O1 87.18(10) 5 5_455 ?
O1 Fe1 O3 82.18(5) 5 13_556 ?
O1 Fe1 O3 140.27(5) 5 6_454 ?
O1 Fe1 O3 82.18(5) 5_455 6_454 ?
O1 Fe1 O3 140.27(5) 5 13_456 ?
O1 Fe1 O3 82.18(5) 5 6_554 ?
O1 Fe1 O3 82.18(5) 5_455 13_456 ?
O1 Fe1 O3 140.27(5) 5_455 13_556 ?
O1 Fe1 O3 140.27(5) 5_455 6_554 ?
O3 Fe1 Fe1 131.03(3) 6_454 1_655 ?
O3 Fe1 Fe1 131.03(3) 6_554 1_455 ?
O3 Fe1 Fe1 48.97(3) 6_454 1_455 ?
O3 Fe1 Fe1 131.03(3) 13_556 1_455 ?
O3 Fe1 Fe1 48.97(3) 6_554 1_655 ?
O3 Fe1 Fe1 48.97(3) 13_556 1_655 ?
O3 Fe1 Fe1 48.97(3) 13_456 1_455 ?
O3 Fe1 Fe1 131.03(3) 13_456 1_655 ?
O3 Fe1 Fe3 44.78(3) 6_454 . ?
O3 Fe1 Fe3 89.55(5) 6_454 10_556 ?
O3 Fe1 Fe3 89.55(5) 13_556 . ?
O3 Fe1 Fe3 89.55(5) 6_554 10_556 ?
O3 Fe1 Fe3 89.55(5) 13_456 . ?
O3 Fe1 Fe3 44.78(3) 13_456 10_556 ?
O3 Fe1 Fe3 44.78(3) 6_554 . ?
O3 Fe1 Fe3 44.78(3) 13_556 10_556 ?
O3 Fe1 O3 128.18(9) 13_456 6_554 ?
O3 Fe1 O3 82.06(6) 13_556 13_456 ?
O3 Fe1 O3 128.18(9) 6_454 13_556 ?
O3 Fe1 O3 75.90(8) 6_454 13_456 ?
O3 Fe1 O3 75.90(8) 13_556 6_554 ?
O3 Fe1 O3 82.06(6) 6_454 6_554 ?
Fe1 Fe3 Fe2 175.268(15) . . ?
Fe3 Fe3 Fe2 90.0 1_455 . ?
Fe3 Fe3 Fe2 90.0 1_655 . ?
Fe3 Fe3 Fe1 90.0 1_655 . ?
Fe3 Fe3 Fe1 90.0 1_455 . ?
Fe3 Fe3 Fe3 180.0 1_655 1_455 ?
O1 Fe3 Fe2 89.54(6) . . ?
O1 Fe3 Fe1 85.72(6) . . ?
O1 Fe3 Fe3 90.0 . 1_455 ?
O1 Fe3 Fe3 90.0 . 1_655 ?
O1 Fe3 O3 102.88(7) . 6_454 ?
O1 Fe3 O3 102.88(7) . 6_554 ?
O1 Fe3 O2 95.54(7) . 6_454 ?
O1 Fe3 O2 174.91(8) . 10_556 ?
O1 Fe3 O2 95.54(7) . 6_554 ?
O3 Fe3 Fe2 132.80(4) 6_454 . ?
O3 Fe3 Fe2 132.80(4) 6_554 . ?
O3 Fe3 Fe1 48.76(4) 6_554 . ?
O3 Fe3 Fe1 48.76(4) 6_454 . ?
O3 Fe3 Fe3 134.48(3) 6_554 1_455 ?
O3 Fe3 Fe3 45.52(3) 6_454 1_455 ?
O3 Fe3 Fe3 134.48(3) 6_454 1_655 ?
O3 Fe3 Fe3 45.52(3) 6_554 1_655 ?
O3 Fe3 O3 88.97(7) 6_554 6_454 ?
O3 Fe3 O2 161.51(8) 6_554 6_454 ?
O3 Fe3 O2 80.68(6) 6_454 10_556 ?
O3 Fe3 O2 88.42(5) 6_454 6_454 ?
O3 Fe3 O2 161.51(8) 6_454 6_554 ?
O3 Fe3 O2 88.42(5) 6_554 6_554 ?
O3 Fe3 O2 80.68(6) 6_554 10_556 ?
O2 Fe3 Fe2 44.73(4) 6_454 . ?
O2 Fe3 Fe2 85.37(5) 10_556 . ?
O2 Fe3 Fe2 44.73(4) 6_554 . ?
O2 Fe3 Fe1 135.76(4) 6_454 . ?
O2 Fe3 Fe1 99.36(5) 10_556 . ?
O2 Fe3 Fe1 135.76(4) 6_554 . ?
O2 Fe3 Fe3 134.14(4) 6_454 1_655 ?
O2 Fe3 Fe3 134.14(4) 6_554 1_455 ?
O2 Fe3 Fe3 45.86(4) 6_454 1_455 ?
O2 Fe3 Fe3 90.0 10_556 1_455 ?
O2 Fe3 Fe3 45.86(4) 6_554 1_655 ?
O2 Fe3 Fe3 90.0 10_556 1_655 ?
O2 Fe3 O2 80.84(6) 6_554 10_556 ?
O2 Fe3 O2 88.27(7) 6_454 6_554 ?
O2 Fe3 O2 80.84(6) 6_454 10_556 ?
Fe1 O1 Fe1 87.18(10) 5_445 5_545 ?
Fe3 O1 Fe1 111.58(3) . 5_445 ?
Fe3 O1 Fe1 111.58(3) . 5_545 ?
Fe3 O1 Fe1 111.58(3) 10_556 5_445 ?
Fe3 O1 Fe1 111.58(3) 10_556 5_545 ?
Fe3 O1 Fe3 118.96(13) 10_556 . ?
Fe2 O3 Fe1 110.48(6) 2 13_456 ?
Fe2 O3 Fe1 110.48(6) 2 13_556 ?
Fe2 O3 Fe3 100.40(7) 2 6_455 ?
Fe2 O3 Fe3 100.40(7) 2 6 ?
Fe1 O3 Fe1 82.06(6) 13_556 13_456 ?
Fe3 O3 Fe1 86.45(3) 6 13_556 ?
Fe3 O3 Fe1 86.45(3) 6_455 13_456 ?
Fe3 O3 Fe1 149.10(10) 6 13_456 ?
Fe3 O3 Fe1 149.10(10) 6_455 13_556 ?
Fe3 O3 Fe3 88.97(7) 6 6_455 ?
Fe2 O2 Fe2 88.27(7) 6 6_455 ?
Fe2 O2 Fe3 92.55(6) 6 10_556 ?
Fe2 O2 Fe3 92.55(6) 6_455 10_556 ?
Fe3 O2 Fe2 168.27(11) 6_455 6 ?
Fe3 O2 Fe2 90.535(13) 6_455 6_455 ?
Fe3 O2 Fe2 168.27(11) 6 6_455 ?
Fe3 O2 Fe2 90.535(13) 6 6 ?
Fe3 O2 Fe3 99.16(6) 6 10_556 ?
Fe3 O2 Fe3 99.16(6) 6_455 10_556 ?
Fe3 O2 Fe3 88.27(7) 6_455 6 ?

loop_
_geom_bond_atom_site_label_1
_geom_bond_atom_site_label_2
_geom_bond_distance
_geom_bond_site_symmetry_2
_geom_bond_publ_flag
Fe2 Fe2 2.89060(10) 1_455 ?
Fe2 Fe2 2.89060(10) 1_655 ?
Fe2 Fe3 2.9489(4) 9 ?
Fe2 Fe3 2.9489(4) . ?
Fe2 O3 2.0096(18) 2_554 ?
Fe2 O3 2.0096(18) 10_556 ?
Fe2 O2 2.0756(13) 6_554 ?
Fe2 O2 2.0756(13) 14_446 ?
Fe2 O2 2.0756(13) 6_454 ?
Fe2 O2 2.0756(13) 14_546 ?
Fe1 Fe1 2.89060(10) 1_655 ?
Fe1 Fe1 2.89060(10) 1_455 ?
Fe1 Fe3 2.9224(5) . ?
Fe1 Fe3 2.9224(5) 10_556 ?
Fe1 O1 2.0961(19) 5_455 ?
Fe1 O1 2.0961(19) 5 ?
Fe1 O3 2.2018(14) 13_456 ?
Fe1 O3 2.2018(14) 13_556 ?
Fe1 O3 2.2018(14) 6_554 ?
Fe1 O3 2.2018(14) 6_454 ?
Fe3 Fe3 2.89060(10) 1_655 ?
Fe3 Fe3 2.89060(10) 1_455 ?
Fe3 O1 1.9360(13) . ?
Fe3 O3 2.0626(12) 6_454 ?
Fe3 O3 2.0626(13) 6_554 ?
Fe3 O2 2.2507(19) 10_556 ?
Fe3 O2 2.0755(13) 6_454 ?
Fe3 O2 2.0755(13) 6_554 ?
O1 Fe1 2.0962(19) 5_445 ?
O1 Fe1 2.0962(18) 5_545 ?
O1 Fe3 1.9359(13) 10_556 ?
O3 Fe2 2.0096(18) 2 ?
O3 Fe1 2.2018(14) 13_556 ?
O3 Fe1 2.2018(14) 13_456 ?
O3 Fe3 2.0626(12) 6 ?
O3 Fe3 2.0626(12) 6_455 ?
O2 Fe2 2.0756(13) 6 ?
O2 Fe2 2.0756(13) 6_455 ?
O2 Fe3 2.0755(13) 6 ?
O2 Fe3 2.2507(19) 10_556 ?
O2 Fe3 2.0755(13) 6_455 ?
